data_2235997
loop_
_publ_author_name
'Novina, J. Josephine'
'Vasuki, G.'
'Karthik, Durai'
'Thomas, K. R. Justin'

_publ_section_title
;
 2,2'-Bithiophene-3,3'-dicarbonitrile
;
_journal_coeditor_code SU2475
_journal_issue 8
_journal_name_full 'Acta Crystallographica Section E'
_journal_page_first o2542
_journal_paper_doi 10.1107/S1600536812032503
_journal_volume 68
_journal_year 2012
_chemical_formula_iupac 'C10 H4 N2 S2'
_chemical_formula_moiety 'C10 H4 N2 S2'
_chemical_formula_sum 'C10 H4 N2 S2'
_chemical_formula_weight 216.27
_chemical_name_systematic
;
2,2'-Bithiophene-3,3'-dicarbonitrile
;
_space_group_IT_number 14
_symmetry_cell_setting monoclinic
_symmetry_space_group_name_Hall '-P 2ybc'
_symmetry_space_group_name_H-M 'P 1 21/c 1'
_atom_sites_solution_hydrogens geom
_atom_sites_solution_primary direct
_atom_sites_solution_secondary difmap
_audit_creation_method SHELXL-97
_cell_angle_alpha 90.00
_cell_angle_beta 93.900(2)
_cell_angle_gamma 90.00
_cell_formula_units_Z 2
_cell_length_a 3.90840(10)
_cell_length_b 9.8832(4)
_cell_length_c 12.0091(5)
_cell_measurement_temperature 293(2)
_cell_measurement_theta_max 33.53
_cell_measurement_theta_min 2.67
_cell_volume 462.81(3)
_computing_cell_refinement 'APEX2 and SAINT (Bruker, 2004)'
_computing_data_collection 'APEX2 (Bruker, 2004)'
_computing_data_reduction 'SAINT and XPREP (Bruker, 2004)'
_computing_molecular_graphics 'ORTEP-3 (Farrugia, 1997)'
_computing_publication_material 'PLATON (Spek, 2009)'
_computing_structure_refinement 'SHELXL97 (Sheldrick, 2008)'
_computing_structure_solution 'SHELXS97 (Sheldrick, 2008)'
_diffrn_ambient_temperature 293(2)
_diffrn_measured_fraction_theta_full 0.991
_diffrn_measured_fraction_theta_max 0.991
_diffrn_measurement_device_type 'Bruker Kappa APEXII CCD'
_diffrn_measurement_method '\w and \f scan'
_diffrn_radiation_monochromator graphite
_diffrn_radiation_source 'fine-focus sealed tube'
_diffrn_radiation_type MoK\a
_diffrn_radiation_wavelength 0.71073
_diffrn_reflns_av_R_equivalents 0.0191
_diffrn_reflns_av_sigmaI/netI 0.0172
_diffrn_reflns_limit_h_max 5
_diffrn_reflns_limit_h_min -5
_diffrn_reflns_limit_k_max 14
_diffrn_reflns_limit_k_min -15
_diffrn_reflns_limit_l_max 18
_diffrn_reflns_limit_l_min -18
_diffrn_reflns_number 6689
_diffrn_reflns_theta_full 33.53
_diffrn_reflns_theta_max 33.53
_diffrn_reflns_theta_min 2.67
_exptl_absorpt_coefficient_mu 0.528
_exptl_absorpt_correction_T_max 0.900
_exptl_absorpt_correction_T_min 0.881
_exptl_absorpt_correction_type multi-scan
_exptl_absorpt_process_details '(SADABS; Bruker, 2004)'
_exptl_crystal_colour yellow
_exptl_crystal_density_diffrn 1.552
_exptl_crystal_density_method 'not measured'
_exptl_crystal_description Block
_exptl_crystal_F_000 220
_exptl_crystal_size_max 0.30
_exptl_crystal_size_mid 0.20
_exptl_crystal_size_min 0.20
_refine_diff_density_max 0.355
_refine_diff_density_min -0.200
_refine_ls_extinction_method none
_refine_ls_goodness_of_fit_ref 1.052
_refine_ls_hydrogen_treatment constr
_refine_ls_matrix_type full
_refine_ls_number_parameters 64
_refine_ls_number_reflns 1802
_refine_ls_number_restraints 0
_refine_ls_restrained_S_all 1.052
_refine_ls_R_factor_all 0.0459
_refine_ls_R_factor_gt 0.0340
_refine_ls_shift/su_max 0.001
_refine_ls_shift/su_mean 0.000
_refine_ls_structure_factor_coef Fsqd
_refine_ls_weighting_details 'calc w=1/[\s^2^(Fo^2^)+(0.0536P)^2^+0.0819P] where P=(Fo^2^+2Fc^2^)/3'
_refine_ls_weighting_scheme calc
_refine_ls_wR_factor_gt 0.0946
_refine_ls_wR_factor_ref 0.1047
_reflns_number_gt 1409
_reflns_number_total 1802
_reflns_threshold_expression I>2sigma(I)
_cod_data_source_file su2475.cif
_cod_data_source_block I
_cod_original_sg_symbol_H-M 'P 21/c'
_cod_database_code 2235997
_cod_database_fobs_code 2235997

loop_
_symmetry_equiv_pos_as_xyz
'x, y, z'
'-x, y+1/2, -z+1/2'
'-x, -y, -z'
'x, -y-1/2, z-1/2'

loop_
_atom_site_type_symbol
_atom_site_label
_atom_site_fract_x
_atom_site_fract_y
_atom_site_fract_z
_atom_site_U_iso_or_equiv
_atom_site_adp_type
_atom_site_calc_flag
_atom_site_refinement_flags
_atom_site_occupancy
_atom_site_symmetry_multiplicity
S S1 0.28852(8) 0.68019(3) 0.41382(2) 0.04106(12) Uani d . 1 1
C C1 0.4855(3) 0.57190(12) 0.51077(9) 0.0320(2) Uani d . 1 1
C C2 0.6002(3) 0.64524(13) 0.60413(9) 0.0367(2) Uani d . 1 1
C C5 0.7804(4) 0.59005(15) 0.70133(10) 0.0439(3) Uani d . 1 1
C C4 0.3580(4) 0.81738(13) 0.49772(12) 0.0475(3) Uani d . 1 1
H H4 0.2877 0.9046 0.4781 0.057 Uiso calc R 1 1
C C3 0.5265(4) 0.78545(14) 0.59594(11) 0.0458(3) Uani d . 1 1
H H3 0.5872 0.8480 0.6517 0.055 Uiso calc R 1 1
N N1 0.9252(4) 0.55103(16) 0.77997(11) 0.0630(4) Uani d . 1 1

loop_
_atom_site_aniso_label
_atom_site_aniso_U_11
_atom_site_aniso_U_22
_atom_site_aniso_U_33
_atom_site_aniso_U_12
_atom_site_aniso_U_13
_atom_site_aniso_U_23
S1 0.0472(2) 0.03822(18) 0.03623(18) 0.00130(11) -0.00859(12) 0.00367(11)
C1 0.0314(4) 0.0354(5) 0.0287(5) -0.0021(4) -0.0009(3) 0.0025(4)
C2 0.0394(6) 0.0387(6) 0.0313(5) -0.0030(5) -0.0020(4) -0.0006(4)
C5 0.0518(7) 0.0431(6) 0.0354(6) -0.0063(5) -0.0073(5) -0.0029(5)
C4 0.0567(8) 0.0339(6) 0.0507(7) 0.0022(5) -0.0053(6) 0.0005(5)
C3 0.0554(8) 0.0380(6) 0.0429(7) -0.0015(5) -0.0044(5) -0.0048(5)
N1 0.0802(10) 0.0599(8) 0.0454(6) -0.0049(7) -0.0218(6) 0.0021(6)

loop_
_atom_type_symbol
_atom_type_description
_atom_type_scat_dispersion_real
_atom_type_scat_dispersion_imag
_atom_type_scat_source
C C 0.0033 0.0016 'International Tables Vol C Tables 4.2.6.8 and 6.1.1.4'
H H 0.0000 0.0000 'International Tables Vol C Tables 4.2.6.8 and 6.1.1.4'
N N 0.0061 0.0033 'International Tables Vol C Tables 4.2.6.8 and 6.1.1.4'
S S 0.1246 0.1234 'International Tables Vol C Tables 4.2.6.8 and 6.1.1.4'

loop_
_geom_angle_atom_site_label_1
_geom_angle_atom_site_label_2
_geom_angle_atom_site_label_3
_geom_angle_site_symmetry_1
_geom_angle_site_symmetry_3
_geom_angle
C4 S1 C1 . . 92.80(6)
C2 C1 C1 . 3_666 129.27(13)
C2 C1 S1 . . 109.09(9)
C1 C1 S1 3_666 . 121.63(11)
C1 C2 C3 . . 113.76(11)
C1 C2 C5 . . 125.17(12)
C3 C2 C5 . . 121.07(11)
N1 C5 C2 . . 177.43(15)
C3 C4 S1 . . 112.37(10)
C3 C4 H4 . . 123.8
S1 C4 H4 . . 123.8
C4 C3 C2 . . 111.98(12)
C4 C3 H3 . . 124.0
C2 C3 H3 . . 124.0

loop_
_geom_bond_atom_site_label_1
_geom_bond_atom_site_label_2
_geom_bond_site_symmetry_2
_geom_bond_distance
S1 C4 . 1.7000(14)
S1 C1 . 1.7240(11)
C1 C2 . 1.3838(16)
C1 C1 3_666 1.450(2)
C2 C3 . 1.4173(19)
C2 C5 . 1.4298(16)
C5 N1 . 1.1351(17)
C4 C3 . 1.3487(19)
C4 H4 . 0.9300
C3 H3 . 0.9300
